data_1542826
loop_
_publ_author_name
'Brooks, Lee'
'Brunelli, Michela'
'Pattison, Philip'
'Jones, Graeme R.'
'Fitch, Andrew'

_publ_section_title
;
 Crystal structures of eight mono-methyl alkanes (C~26~--C~32~) <i>via</i>
 single-crystal and powder diffraction and DFT-D optimization
;
_journal_coeditor_code LC5062SUP1
_journal_issue 5
_journal_name_full IUCrJ
_journal_page_first 490
_journal_page_last 497
_journal_paper_doi 10.1107/S2052252515010271
_journal_volume 2
_journal_year 2015
_chemical_absolute_configuration syn
_chemical_compound_source 'Synthesized by Lee Brooks, Keele University'
_chemical_formula_moiety 'C30 H62'
_chemical_formula_sum 'C30 H62'
_chemical_formula_weight 422.81
_chemical_name_systematic
;
(<i>S</i>)-7-methylnonacosane
;
_space_group_IT_number 4
_symmetry_cell_setting monoclinic
_symmetry_space_group_name_Hall 'P 2yb'
_symmetry_space_group_name_H-M 'P 1 21 1'
_atom_sites_solution_hydrogens geom
_atom_sites_solution_primary direct
_audit_creation_date 13-10-15
_audit_creation_method CRYSTALS_ver_14.40
_audit_update_record
;
2015-07-05 # Formatted by IUCr publCIF system
;
_cell_angle_alpha 90
_cell_angle_beta 90.30(1)
_cell_angle_gamma 90
_cell_formula_units_Z 2
_cell_length_a 28.172(5)
_cell_length_b 4.935(1)
_cell_length_c 10.375(2)
_cell_measurement_temperature 120
_cell_volume 1442.4(5)
_computing_cell_refinement 'USER DEFINED CELL REFINEMENT'
_computing_data_collection 'USER DEFINED DATA COLLECTION'
_computing_data_reduction 'CrysAlis, Oxford Diffraction'
_computing_publication_material CRYSTALS
_computing_structure_refinement 'CRYSTALS (Betteridge et al., 2003)'
_computing_structure_solution 'SIR92 (Altomare et al., 1994)'
_diffrn_ambient_temperature 120
_diffrn_measured_fraction_theta_full 0.956
_diffrn_measured_fraction_theta_max 0.954
_diffrn_measurement_device_type 'MAR 345 image plate'
_diffrn_radiation_monochromator 'Si 111'
_diffrn_radiation_type Synchrotron
_diffrn_radiation_wavelength 0.82
_diffrn_reflns_av_R_equivalents 0.030
_diffrn_reflns_limit_h_max 28
_diffrn_reflns_limit_h_min -28
_diffrn_reflns_limit_k_max 4
_diffrn_reflns_limit_k_min -4
_diffrn_reflns_limit_l_max 10
_diffrn_reflns_limit_l_min -10
_diffrn_reflns_number 7987
_diffrn_reflns_theta_full 23.821
_diffrn_reflns_theta_max 24.308
_diffrn_reflns_theta_min 1.668
_exptl_absorpt_coefficient_mu 0.053
_exptl_absorpt_correction_type none
_exptl_crystal_colour white
_exptl_crystal_density_diffrn 0.974
_exptl_crystal_density_method 'not measured'
_exptl_crystal_description plate
_exptl_crystal_F_000 484
_exptl_crystal_size_max 0.2
_exptl_crystal_size_mid 0.2
_exptl_crystal_size_min 0.02
_refine_diff_density_max 0.26
_refine_diff_density_min -0.33
_refine_ls_extinction_method None
_refine_ls_goodness_of_fit_ref 0.9344
_refine_ls_hydrogen_treatment constr
_refine_ls_matrix_type full
_refine_ls_number_parameters 121
_refine_ls_number_reflns 1657
_refine_ls_number_restraints 1
_refine_ls_R_factor_all 0.0853
_refine_ls_R_factor_gt 0.0852
_refine_ls_shift/su_max 0.0005425
_refine_ls_shift/su_mean 0.0000709
_refine_ls_structure_factor_coef F
_refine_ls_weighting_details
;
 Method, part 1, Chebychev polynomial, (Watkin, 1994, Prince, 1982) 
 [weight] = 1.0/[A~0~*T~0~(x)+A~1~*T~1~(x) ... +A~n-1~]*T~n-1~(x)] 
 where A~i~ are the Chebychev coefficients listed below and x= Fcalc/Fmax 
 Method = Robust Weighting (Prince, 1982) 
 W = [weight] * [1-(deltaF/6*sigmaF)^2^]^2^ 
 A~i~ are: 
 11.7 3.20 5.94 2.87 0.607 
;
_refine_ls_weighting_scheme calc
_refine_ls_wR_factor_all 0.0804
_refine_ls_wR_factor_gt 0.0804
_refine_ls_wR_factor_ref 0.0804
_reflns_limit_h_max 28
_reflns_limit_h_min -28
_reflns_limit_k_max 4
_reflns_limit_k_min 0
_reflns_limit_l_max 10
_reflns_limit_l_min 0
_reflns_number_gt 1662
_reflns_number_total 1679
_reflns_threshold_expression I>2.0\s(I)
_oxford_diffrn_Wilson_B_factor -2.02
_oxford_diffrn_Wilson_scale 0.04
_oxford_refine_ls_r_factor_ref 0.0851
_oxford_refine_ls_scale 10.07(5)
_oxford_reflns_number_all 1665
_oxford_reflns_threshold_expression_ref I>0.0\s(I)
_cod_data_source_file lc5062.cif
_cod_data_source_block I
_cod_depositor_comments
;
The following automatic conversions were performed:

'_atom_sites_solution_hydrogens' value 'geometric' was changed to
'geom'.

Automatic conversion script
Id: cif_fix_values 6452 2018-10-05 10:23:21Z andrius 
;
_cod_original_sg_symbol_H-M 'P 1 21 1 '
_cod_database_code 1542826
_publcif_datablock.id {bf95e2e8-93dd-4f9f-a1f8-a55e39106173}

loop_
_symmetry_equiv_pos_as_xyz
x,y,z
-x,y+1/2,-z

loop_
_atom_site_label
_atom_site_type_symbol
_atom_site_fract_x
_atom_site_fract_y
_atom_site_fract_z
_atom_site_U_iso_or_equiv
_atom_site_occupancy
_atom_site_adp_type
_atom_site_refinement_flags_posn
C1 C 0.50237(12) 0.7770(11) 1.3228(3) 0.0400(11) 1.0000 Uiso .
C2 C 0.53801(11) 0.6361(10) 1.2372(3) 0.0297(9) 1.0000 Uiso .
C3 C 0.54332(11) 0.7632(10) 1.1057(3) 0.0273(9) 1.0000 Uiso .
C4 C 0.58038(11) 0.6192(10) 1.0220(3) 0.0242(9) 1.0000 Uiso .
C5 C 0.58852(11) 0.7446(10) 0.8900(3) 0.0250(9) 1.0000 Uiso .
C6 C 0.62912(11) 0.6132(9) 0.8172(3) 0.0261(9) 1.0000 Uiso .
C7 C 0.64357(10) 0.7412(9) 0.6898(3) 0.0220(8) 1.0000 Uiso .
C8 C 0.68962(11) 0.6135(9) 0.6411(3) 0.0254(9) 1.0000 Uiso .
C9 C 0.71005(10) 0.7400(9) 0.5191(3) 0.0219(8) 1.0000 Uiso .
C10 C 0.75700(10) 0.6195(9) 0.4761(3) 0.0231(9) 1.0000 Uiso .
C11 C 0.77487(10) 0.7364(9) 0.3499(3) 0.0196(8) 1.0000 Uiso .
C12 C 0.82100(10) 0.6155(9) 0.3020(3) 0.0213(9) 1.0000 Uiso .
C13 C 0.83717(10) 0.7338(9) 0.1735(3) 0.0195(8) 1.0000 Uiso .
C14 C 0.88346(10) 0.6131(9) 0.1232(3) 0.0197(9) 1.0000 Uiso .
C15 C 0.89960(10) 0.7342(9) -0.0045(3) 0.0193(9) 1.0000 Uiso .
C16 C 0.94564(10) 0.6135(9) -0.0552(3) 0.0206(9) 1.0000 Uiso .
C17 C 0.96189(10) 0.7334(10) -0.1824(3) 0.0201(9) 1.0000 Uiso .
C18 C 1.00801(10) 0.6147(9) -0.2332(3) 0.0205(9) 1.0000 Uiso .
C19 C 1.02439(10) 0.7351(9) -0.3601(3) 0.0206(9) 1.0000 Uiso .
C20 C 1.07055(10) 0.6141(9) -0.4102(3) 0.0191(9) 1.0000 Uiso .
C21 C 1.08701(10) 0.7342(9) -0.5374(3) 0.0209(9) 1.0000 Uiso .
C22 C 1.13352(10) 0.6149(9) -0.5868(3) 0.0196(8) 1.0000 Uiso .
C23 C 1.14995(10) 0.7361(9) -0.7137(3) 0.0214(9) 1.0000 Uiso .
C24 C 1.19643(10) 0.6165(9) -0.7632(3) 0.0216(9) 1.0000 Uiso .
C25 C 1.21298(10) 0.7372(9) -0.8903(3) 0.0217(9) 1.0000 Uiso .
C26 C 1.25865(10) 0.6147(9) -0.9420(3) 0.0224(9) 1.0000 Uiso .
C27 C 1.27459(10) 0.7342(9) -1.0699(3) 0.0208(8) 1.0000 Uiso .
C28 C 1.31995(10) 0.6070(9) -1.1224(3) 0.0245(9) 1.0000 Uiso .
C29 C 1.33519(11) 0.7240(9) -1.2508(3) 0.0285(9) 1.0000 Uiso .
C30 C 0.60399(12) 0.7262(11) 0.5898(3) 0.0390(10) 1.0000 Uiso .
H11 H 0.5013 0.6825 1.4048 0.0578 1.0000 Uiso R
H12 H 0.5122 0.9613 1.3355 0.0580 1.0000 Uiso R
H13 H 0.4720 0.7709 1.2801 0.0580 1.0000 Uiso R
H21 H 0.5686 0.6369 1.2796 0.0370 1.0000 Uiso R
H22 H 0.5278 0.4487 1.2251 0.0370 1.0000 Uiso R
H31 H 0.5525 0.9511 1.1171 0.0348 1.0000 Uiso R
H32 H 0.5132 0.7528 1.0613 0.0347 1.0000 Uiso R
H41 H 0.6105 0.6259 1.0688 0.0301 1.0000 Uiso R
H42 H 0.5708 0.4320 1.0119 0.0299 1.0000 Uiso R
H51 H 0.5955 0.9358 0.9023 0.0312 1.0000 Uiso R
H52 H 0.5594 0.7256 0.8400 0.0311 1.0000 Uiso R
H61 H 0.6568 0.6126 0.8734 0.0338 1.0000 Uiso R
H62 H 0.6201 0.4265 0.8000 0.0340 1.0000 Uiso R
H71 H 0.6502 0.9318 0.7047 0.0291 1.0000 Uiso R
H81 H 0.7135 0.6285 0.7091 0.0321 1.0000 Uiso R
H82 H 0.6832 0.4234 0.6240 0.0320 1.0000 Uiso R
H91 H 0.7150 0.9314 0.5375 0.0281 1.0000 Uiso R
H92 H 0.6872 0.7209 0.4490 0.0280 1.0000 Uiso R
H101 H 0.7802 0.6473 0.5432 0.0287 1.0000 Uiso R
H102 H 0.7524 0.4273 0.4638 0.0292 1.0000 Uiso R
H111 H 0.7798 0.9284 0.3630 0.0241 1.0000 Uiso R
H112 H 0.7507 0.7095 0.2841 0.0241 1.0000 Uiso R
H121 H 0.8457 0.6501 0.3649 0.0262 1.0000 Uiso R
H122 H 0.8164 0.4217 0.2920 0.0259 1.0000 Uiso R
H131 H 0.8421 0.9284 0.1846 0.0251 1.0000 Uiso R
H132 H 0.8125 0.7065 0.1092 0.0250 1.0000 Uiso R
H141 H 0.9077 0.6447 0.1878 0.0229 1.0000 Uiso R
H142 H 0.8793 0.4198 0.1125 0.0230 1.0000 Uiso R
H151 H 0.9037 0.9282 0.0070 0.0241 1.0000 Uiso R
H152 H 0.8754 0.7022 -0.0694 0.0241 1.0000 Uiso R
H161 H 0.9705 0.6399 0.0080 0.0250 1.0000 Uiso R
H162 H 0.9410 0.4190 -0.0680 0.0252 1.0000 Uiso R
H171 H 0.9660 0.9287 -0.1708 0.0262 1.0000 Uiso R
H172 H 0.9370 0.7042 -0.2471 0.0258 1.0000 Uiso R
H181 H 1.0327 0.6457 -0.1682 0.0235 1.0000 Uiso R
H182 H 1.0033 0.4213 -0.2454 0.0240 1.0000 Uiso R
H191 H 1.0290 0.9292 -0.3491 0.0252 1.0000 Uiso R
H192 H 0.9998 0.7058 -0.4251 0.0252 1.0000 Uiso R
H201 H 1.0951 0.6433 -0.3458 0.0250 1.0000 Uiso R
H202 H 1.0660 0.4206 -0.4204 0.0249 1.0000 Uiso R
H211 H 1.0904 0.9298 -0.5269 0.0260 1.0000 Uiso R
H212 H 1.0626 0.6993 -0.6018 0.0259 1.0000 Uiso R
H221 H 1.1582 0.6528 -0.5233 0.0241 1.0000 Uiso R
H222 H 1.1303 0.4206 -0.5959 0.0240 1.0000 Uiso R
H231 H 1.1542 0.9311 -0.7030 0.0270 1.0000 Uiso R
H232 H 1.1255 0.7069 -0.7770 0.0267 1.0000 Uiso R
H241 H 1.2210 0.6486 -0.6976 0.0280 1.0000 Uiso R
H242 H 1.1918 0.4222 -0.7742 0.0281 1.0000 Uiso R
H251 H 1.2179 0.9304 -0.8776 0.0246 1.0000 Uiso R
H252 H 1.1881 0.7099 -0.9545 0.0247 1.0000 Uiso R
H261 H 1.2834 0.6406 -0.8777 0.0290 1.0000 Uiso R
H262 H 1.2536 0.4212 -0.9534 0.0291 1.0000 Uiso R
H271 H 1.2799 0.9266 -1.0582 0.0241 1.0000 Uiso R
H272 H 1.2496 0.7088 -1.1328 0.0240 1.0000 Uiso R
H281 H 1.3451 0.6395 -1.0600 0.0301 1.0000 Uiso R
H282 H 1.3150 0.4142 -1.1324 0.0299 1.0000 Uiso R
H291 H 1.3641 0.6374 -1.2777 0.0399 1.0000 Uiso R
H292 H 1.3403 0.9166 -1.2416 0.0398 1.0000 Uiso R
H293 H 1.3100 0.6906 -1.3132 0.0401 1.0000 Uiso R
H301 H 0.5745 0.7914 0.6255 0.0690 1.0000 Uiso R
H302 H 0.6122 0.8350 0.5154 0.0690 1.0000 Uiso R
H303 H 0.6001 0.5403 0.5623 0.0691 1.0000 Uiso R

loop_
_atom_type_symbol
_atom_type_scat_dispersion_real
_atom_type_scat_dispersion_imag
_atom_type_scat_Cromer_Mann_a1
_atom_type_scat_Cromer_Mann_b1
_atom_type_scat_Cromer_Mann_a2
_atom_type_scat_Cromer_Mann_b2
_atom_type_scat_Cromer_Mann_a3
_atom_type_scat_Cromer_Mann_b3
_atom_type_scat_Cromer_Mann_a4
_atom_type_scat_Cromer_Mann_b4
_atom_type_scat_Cromer_Mann_c
_atom_type_scat_source
C 0.0033 0.0016 2.3100 20.8439 1.0200 10.2075 1.5886 0.5687 0.8650 51.6512 0.2156 'International Tables Vol C 4.2.6.8 and 6.1.1.4'
H 0.0000 0.0000 0.4930 10.5109 0.3229 26.1257 0.1402 3.1424 0.0408 57.7998 0.0030 'International Tables Vol C 4.2.6.8 and 6.1.1.4'

loop_
_geom_angle_atom_site_label_1
_geom_angle_atom_site_label_2
_geom_angle_atom_site_label_3
_geom_angle
_geom_angle_publ_flag
C2 C1 H11 108.5 no
C2 C1 H12 109.0 no
H11 C1 H12 110.2 no
C2 C1 H13 107.9 no
H11 C1 H13 110.9 no
H12 C1 H13 110.4 no
C1 C2 C3 114.1(3) yes
C1 C2 H21 108.9 no
C3 C2 H21 108.5 no
C1 C2 H22 108.3 no
C3 C2 H22 107.9 no
H21 C2 H22 108.9 no
C2 C3 C4 112.9(3) yes
C2 C3 H31 108.4 no
C4 C3 H31 109.2 no
C2 C3 H32 108.6 no
C4 C3 H32 107.7 no
H31 C3 H32 110.0 no
C3 C4 C5 115.3(3) yes
C3 C4 H41 107.2 no
C5 C4 H41 107.4 no
C3 C4 H42 108.3 no
C5 C4 H42 109.5 no
H41 C4 H42 109.1 no
C4 C5 C6 113.0(3) yes
C4 C5 H51 108.0 no
C6 C5 H51 109.1 no
C4 C5 H52 108.1 no
C6 C5 H52 109.2 no
H51 C5 H52 109.4 no
C5 C6 C7 117.4(3) yes
C5 C6 H61 107.9 no
C7 C6 H61 107.8 no
C5 C6 H62 107.4 no
C7 C6 H62 107.7 no
H61 C6 H62 108.5 no
C6 C7 C8 110.3(3) yes
C6 C7 C30 111.9(3) yes
C8 C7 C30 112.0(3) yes
C6 C7 H71 108.4 no
C8 C7 H71 106.8 no
C30 C7 H71 107.2 no
C7 C8 C9 115.4(3) yes
C7 C8 H81 108.2 no
C9 C8 H81 107.9 no
C7 C8 H82 107.5 no
C9 C8 H82 108.3 no
H81 C8 H82 109.4 no
C8 C9 C10 114.6(3) yes
C8 C9 H91 106.7 no
C10 C9 H91 108.3 no
C8 C9 H92 109.2 no
C10 C9 H92 108.4 no
H91 C9 H92 109.6 no
C9 C10 C11 113.4(3) yes
C9 C10 H101 108.6 no
C11 C10 H101 110.1 no
C9 C10 H102 107.8 no
C11 C10 H102 107.7 no
H101 C10 H102 109.1 no
C10 C11 C12 114.9(3) yes
C10 C11 H111 107.4 no
C12 C11 H111 108.0 no
C10 C11 H112 108.6 no
C12 C11 H112 108.4 no
H111 C11 H112 109.4 no
C11 C12 C13 113.3(3) yes
C11 C12 H121 108.9 no
C13 C12 H121 107.8 no
C11 C12 H122 107.9 no
C13 C12 H122 108.9 no
H121 C12 H122 110.0 no
C12 C13 C14 114.1(3) yes
C12 C13 H131 108.4 no
C14 C13 H131 107.6 no
C12 C13 H132 109.3 no
C14 C13 H132 108.7 no
H131 C13 H132 108.5 no
C13 C14 C15 113.8(3) yes
C13 C14 H141 107.5 no
C15 C14 H141 109.1 no
C13 C14 H142 108.7 no
C15 C14 H142 108.9 no
H141 C14 H142 108.8 no
C14 C15 C16 113.9(3) yes
C14 C15 H151 108.4 no
C16 C15 H151 109.1 no
C14 C15 H152 109.2 no
C16 C15 H152 107.1 no
H151 C15 H152 109.2 no
C15 C16 C17 114.2(3) yes
C15 C16 H161 109.2 no
C17 C16 H161 108.5 no
C15 C16 H162 108.5 no
C17 C16 H162 107.8 no
H161 C16 H162 108.6 no
C16 C17 C18 114.4(3) yes
C16 C17 H171 108.2 no
C18 C17 H171 108.7 no
C16 C17 H172 108.7 no
C18 C17 H172 108.4 no
H171 C17 H172 108.3 no
C17 C18 C19 114.4(3) yes
C17 C18 H181 107.8 no
C19 C18 H181 108.6 no
C17 C18 H182 107.9 no
C19 C18 H182 108.3 no
H181 C18 H182 109.8 no
C18 C19 C20 113.9(3) yes
C18 C19 H191 108.9 no
C20 C19 H191 108.2 no
C18 C19 H192 108.9 no
C20 C19 H192 108.1 no
H191 C19 H192 108.8 no
C19 C20 C21 114.1(3) yes
C19 C20 H201 108.3 no
C21 C20 H201 108.7 no
C19 C20 H202 108.1 no
C21 C20 H202 109.3 no
H201 C20 H202 108.3 no
C20 C21 C22 114.0(3) yes
C20 C21 H211 108.6 no
C22 C21 H211 109.5 no
C20 C21 H212 108.1 no
C22 C21 H212 107.8 no
H211 C21 H212 108.7 no
C21 C22 C23 113.9(3) yes
C21 C22 H221 108.0 no
C23 C22 H221 106.9 no
C21 C22 H222 109.6 no
C23 C22 H222 109.5 no
H221 C22 H222 108.8 no
C22 C23 C24 113.9(3) yes
C22 C23 H231 109.1 no
C24 C23 H231 108.3 no
C22 C23 H232 108.2 no
C24 C23 H232 109.0 no
H231 C23 H232 108.3 no
C23 C24 C25 114.0(3) yes
C23 C24 H241 107.9 no
C25 C24 H241 108.6 no
C23 C24 H242 107.8 no
C25 C24 H242 109.0 no
H241 C24 H242 109.4 no
C24 C25 C26 114.4(3) yes
C24 C25 H251 108.1 no
C26 C25 H251 108.5 no
C24 C25 H252 108.4 no
C26 C25 H252 108.1 no
H251 C25 H252 109.2 no
C25 C26 C27 114.0(3) yes
C25 C26 H261 108.0 no
C27 C26 H261 109.6 no
C25 C26 H262 108.0 no
C27 C26 H262 108.6 no
H261 C26 H262 108.5 no
C26 C27 C28 113.8(3) yes
C26 C27 H271 108.4 no
C28 C27 H271 108.7 no
C26 C27 H272 108.7 no
C28 C27 H272 108.4 no
H271 C27 H272 108.8 no
C27 C28 C29 113.5(3) yes
C27 C28 H281 107.7 no
C29 C28 H281 108.3 no
C27 C28 H282 108.8 no
C29 C28 H282 108.7 no
H281 C28 H282 109.8 no
C28 C29 H291 109.3 no
C28 C29 H292 109.3 no
H291 C29 H292 109.9 no
C28 C29 H293 108.1 no
H291 C29 H293 110.4 no
H292 C29 H293 109.9 no
C7 C30 H301 110.5 no
C7 C30 H302 109.9 no
H301 C30 H302 109.3 no
C7 C30 H303 109.2 no
H301 C30 H303 109.4 no
H302 C30 H303 108.6 no

loop_
_geom_bond_atom_site_label_1
_geom_bond_atom_site_label_2
_geom_bond_distance
_geom_bond_publ_flag
C1 C2 1.513(5) yes
C1 H11 0.971 no
C1 H12 0.960 no
C1 H13 0.962 no
C2 C3 1.510(5) yes
C2 H21 0.965 no
C2 H22 0.977 no
C3 C4 1.536(5) yes
C3 H31 0.970 no
C3 H32 0.965 no
C4 C5 1.522(5) yes
C4 H41 0.976 no
C4 H42 0.968 no
C5 C6 1.519(5) yes
C5 H51 0.973 no
C5 H52 0.973 no
C6 C7 1.523(5) yes
C6 H61 0.970 no
C6 H62 0.972 no
C7 C8 1.531(5) yes
C7 C30 1.521(4) yes
C7 H71 0.971 no
C8 C9 1.526(5) yes
C8 H81 0.975 no
C8 H82 0.972 no
C9 C10 1.520(5) yes
C9 H91 0.973 no
C9 H92 0.973 no
C10 C11 1.519(4) yes
C10 H101 0.962 no
C10 H102 0.966 no
C11 C12 1.516(4) yes
C11 H111 0.967 no
C11 H112 0.971 no
C12 C13 1.527(4) yes
C12 H121 0.966 no
C12 H122 0.971 no
C13 C14 1.528(4) yes
C13 H131 0.977 no
C13 H132 0.972 no
C14 C15 1.525(4) yes
C14 H141 0.967 no
C14 H142 0.968 no
C15 C16 1.524(4) yes
C15 H151 0.972 no
C15 H152 0.969 no
C16 C17 1.519(4) yes
C16 H161 0.966 no
C16 H162 0.978 no
C17 C18 1.522(4) yes
C17 H171 0.978 no
C17 H172 0.979 no
C18 C19 1.518(4) yes
C18 H181 0.979 no
C18 H182 0.972 no
C19 C20 1.525(4) yes
C19 H191 0.973 no
C19 H192 0.974 no
C20 C21 1.522(4) yes
C20 H201 0.971 no
C20 H202 0.969 no
C21 C22 1.528(4) yes
C21 H211 0.976 no
C21 H212 0.971 no
C22 C23 1.520(5) yes
C22 H221 0.974 no
C22 H222 0.967 no
C23 C24 1.528(5) yes
C23 H231 0.976 no
C23 H232 0.960 no
C24 C25 1.522(4) yes
C24 H241 0.982 no
C24 H242 0.974 no
C25 C26 1.522(5) yes
C25 H251 0.972 no
C25 H252 0.975 no
C26 C27 1.522(4) yes
C26 H261 0.971 no
C26 H262 0.973 no
C27 C28 1.527(5) yes
C27 H271 0.969 no
C27 H272 0.967 no
C28 C29 1.516(5) yes
C28 H281 0.970 no
C28 H282 0.967 no
C29 H291 0.962 no
C29 H292 0.966 no
C29 H293 0.972 no
C30 H301 0.967 no
C30 H302 0.969 no
C30 H303 0.967 no
